data_1568235
loop_
_publ_author_name
'Shen, Shen'
'Baryshnikov, Glib V.'
'Xie, Qishan'
'Wu, Bin'
'Lv, Meng'
'Sun, Hao'
'Li, Zhongyu'
'&#xc5;gren, Hans'
'Chen, Jinquan'
'Zhu, Liangliang'

_publ_section_title
;
 Making multi-twisted luminophores produce persistent room-temperature
 phosphorescence.
;
_journal_issue 4
_journal_name_full 'Chemical science'
_journal_page_first 970
_journal_page_last 978
_journal_paper_doi 10.1039/d2sc05741g
_journal_volume 14
_journal_year 2023
_chemical_formula_sum 'C48 H42 S6'
_chemical_formula_weight 811.17
_space_group_crystal_system triclinic
_space_group_IT_number 2
_space_group_name_Hall '-P 1'
_space_group_name_H-M_alt 'P -1'
_atom_sites_solution_hydrogens geom
_audit_block_doi 10.5517/ccdc.csd.cc2c2bvn
_audit_creation_method SHELXL-2016/6
_audit_update_record
;
2022-06-05 deposited with the CCDC.	2023-01-05 downloaded from the CCDC.
;
_cell_angle_alpha 92.868(2)
_cell_angle_beta 98.0810(10)
_cell_angle_gamma 91.7530(10)
_cell_formula_units_Z 4
_cell_length_a 12.4505(5)
_cell_length_b 14.9780(6)
_cell_length_c 21.6769(8)
_cell_measurement_reflns_used 9683
_cell_measurement_temperature 173(2)
_cell_measurement_theta_max 57.13
_cell_measurement_theta_min 3.05
_cell_volume 3994.3(3)
_computing_cell_refinement 'Bruker SAINT'
_computing_data_collection 'Bruker APEX2'
_computing_data_reduction 'Bruker SAINT'
_computing_molecular_graphics 'Bruker SHELXTL'
_computing_publication_material 'Bruker SHELXTL'
_computing_structure_refinement 'SHELXL-2016/6 (Sheldrick, 2016)'
_computing_structure_solution 'SHELXT 2014/5 (Sheldrick, 2014)'
_diffrn_ambient_temperature 173(2)
_diffrn_measured_fraction_theta_full 0.999
_diffrn_measured_fraction_theta_max 0.999
_diffrn_measurement_device_type 'Bruker APEX-II CCD'
_diffrn_measurement_method '\f and \w scans'
_diffrn_radiation_type GaK\a
_diffrn_radiation_wavelength 1.34138
_diffrn_reflns_av_R_equivalents 0.0598
_diffrn_reflns_av_unetI/netI 0.0481
_diffrn_reflns_Laue_measured_fraction_full 0.999
_diffrn_reflns_Laue_measured_fraction_max 0.999
_diffrn_reflns_limit_h_max 15
_diffrn_reflns_limit_h_min -15
_diffrn_reflns_limit_k_max 18
_diffrn_reflns_limit_k_min -18
_diffrn_reflns_limit_l_max 26
_diffrn_reflns_limit_l_min -26
_diffrn_reflns_number 69258
_diffrn_reflns_point_group_measured_fraction_full 0.999
_diffrn_reflns_point_group_measured_fraction_max 0.999
_diffrn_reflns_theta_full 53.594
_diffrn_reflns_theta_max 56.499
_diffrn_reflns_theta_min 3.121
_exptl_absorpt_coefficient_mu 2.256
_exptl_absorpt_correction_T_max 0.751
_exptl_absorpt_correction_T_min 0.478
_exptl_absorpt_correction_type multi-scan
_exptl_absorpt_process_details sadabs
_exptl_crystal_colour yellow
_exptl_crystal_density_diffrn 1.349
_exptl_crystal_description block
_exptl_crystal_F_000 1704
_exptl_crystal_size_max 0.330
_exptl_crystal_size_mid 0.160
_exptl_crystal_size_min 0.050
_refine_diff_density_max 0.571
_refine_diff_density_min -0.695
_refine_diff_density_rms 0.063
_refine_ls_extinction_method none
_refine_ls_goodness_of_fit_ref 1.028
_refine_ls_hydrogen_treatment constr
_refine_ls_matrix_type full
_refine_ls_number_parameters 985
_refine_ls_number_reflns 16083
_refine_ls_number_restraints 0
_refine_ls_restrained_S_all 1.028
_refine_ls_R_factor_all 0.0510
_refine_ls_R_factor_gt 0.0423
_refine_ls_shift/su_max 0.001
_refine_ls_shift/su_mean 0.000
_refine_ls_structure_factor_coef Fsqd
_refine_ls_weighting_details 'w=1/[\s^2^(Fo^2^)+(0.0510P)^2^+2.7332P] where P=(Fo^2^+2Fc^2^)/3'
_refine_ls_weighting_scheme calc
_refine_ls_wR_factor_gt 0.1052
_refine_ls_wR_factor_ref 0.1118
_reflns_Friedel_coverage 0.000
_reflns_number_gt 13769
_reflns_number_total 16083
_reflns_threshold_expression 'I > 2\s(I)'
_cod_data_source_file d2sc05741g8.cif
_cod_data_source_block ga_210901d_a
_cod_depositor_comments 'Adding full bibliography for 1568224--1568235.cif.'
_cod_database_code 1568235
_shelx_shelxl_version_number 2016/6
_shelx_space_group_comment
; 
The symmetry employed for this shelxl refinement is uniquely defined 
by the following loop, which should always be used as a source of 
symmetry information in preference to the above space-group names. 
They are only intended as comments. 
;
_shelx_estimated_absorpt_t_min 0.523
_shelx_estimated_absorpt_t_max 0.896

loop_
_space_group_symop_operation_xyz
'x, y, z'
'-x, -y, -z'

loop_
_atom_site_label
_atom_site_type_symbol
_atom_site_fract_x
_atom_site_fract_y
_atom_site_fract_z
_atom_site_U_iso_or_equiv
_atom_site_adp_type
_atom_site_occupancy
_atom_site_site_symmetry_order
_atom_site_calc_flag
_atom_site_refinement_flags_posn
_atom_site_refinement_flags_adp
_atom_site_refinement_flags_occupancy
_atom_site_disorder_assembly
_atom_site_disorder_group
S1 S 0.38003(4) 0.85063(3) 0.66415(2) 0.02206(11) Uani 1 1 d . . . . .
S2 S 0.41634(4) 0.80823(3) 0.80984(2) 0.02178(11) Uani 1 1 d . . . . .
S3 S 0.65540(4) 0.81649(3) 0.88363(2) 0.02346(11) Uani 1 1 d . . . . .
S4 S 0.85640(4) 0.81372(3) 0.80712(2) 0.02398(11) Uani 1 1 d . . . . .
S5 S 0.82275(4) 0.87377(3) 0.66663(2) 0.02400(11) Uani 1 1 d . . . . .
S6 S 0.58416(4) 0.87751(4) 0.59296(2) 0.02456(11) Uani 1 1 d . . . . .
C1 C 0.51253(15) 0.83673(12) 0.70469(9) 0.0185(4) Uani 1 1 d . . . . .
C2 C 0.52952(15) 0.82682(12) 0.76945(9) 0.0185(4) Uani 1 1 d . . . . .
C3 C 0.63582(16) 0.82915(13) 0.80172(9) 0.0190(4) Uani 1 1 d . . . . .
C4 C 0.72562(15) 0.83886(13) 0.76915(9) 0.0191(4) Uani 1 1 d . . . . .
C5 C 0.70845(15) 0.85168(13) 0.70512(9) 0.0187(4) Uani 1 1 d . . . . .
C6 C 0.60184(15) 0.85043(13) 0.67257(9) 0.0188(4) Uani 1 1 d . . . . .
C7 C 0.30329(16) 0.75159(14) 0.67395(9) 0.0217(4) Uani 1 1 d . . . . .
C8 C 0.19222(17) 0.75930(15) 0.67505(10) 0.0277(5) Uani 1 1 d . . . . .
C9 C 0.12963(19) 0.68106(17) 0.67745(12) 0.0381(6) Uani 1 1 d . . . . .
H9 H 0.053589 0.684811 0.677416 0.046 Uiso 1 1 calc R U . . .
C10 C 0.1752(2) 0.59863(16) 0.67988(12) 0.0399(6) Uani 1 1 d . . . . .
H10 H 0.130931 0.546331 0.681726 0.048 Uiso 1 1 calc R U . . .
C11 C 0.2854(2) 0.59198(16) 0.67962(12) 0.0372(5) Uani 1 1 d . . . . .
H11 H 0.317145 0.535145 0.681711 0.045 Uiso 1 1 calc R U . . .
C12 C 0.34973(18) 0.66830(15) 0.67629(11) 0.0303(5) Uani 1 1 d . . . . .
H12 H 0.425498 0.663721 0.675615 0.036 Uiso 1 1 calc R U . . .
C13 C 0.14027(19) 0.84872(17) 0.67534(14) 0.0423(6) Uani 1 1 d . . . . .
H13A H 0.172839 0.885404 0.712338 0.063 Uiso 1 1 calc R U . . .
H13B H 0.062183 0.839950 0.676201 0.063 Uiso 1 1 calc R U . . .
H13C H 0.151971 0.879016 0.637671 0.063 Uiso 1 1 calc R U . . .
C14 C 0.41110(15) 0.91196(13) 0.85321(9) 0.0203(4) Uani 1 1 d . . . . .
C15 C 0.40015(16) 0.91191(14) 0.91659(9) 0.0227(4) Uani 1 1 d . . . . .
C16 C 0.38759(17) 0.99433(15) 0.94760(10) 0.0279(5) Uani 1 1 d . . . . .
H16 H 0.380423 0.996094 0.990692 0.033 Uiso 1 1 calc R U . . .
C17 C 0.38536(18) 1.07314(15) 0.91709(11) 0.0308(5) Uani 1 1 d . . . . .
H17 H 0.376773 1.128198 0.939260 0.037 Uiso 1 1 calc R U . . .
C18 C 0.39557(18) 1.07214(15) 0.85442(11) 0.0307(5) Uani 1 1 d . . . . .
H18 H 0.394289 1.126398 0.833477 0.037 Uiso 1 1 calc R U . . .
C19 C 0.40771(17) 0.99153(14) 0.82224(10) 0.0259(4) Uani 1 1 d . . . . .
H19 H 0.413734 0.990473 0.779003 0.031 Uiso 1 1 calc R U . . .
C20 C 0.40029(19) 0.82734(15) 0.95105(10) 0.0310(5) Uani 1 1 d . . . . .
H20A H 0.335841 0.789858 0.934357 0.047 Uiso 1 1 calc R U . . .
H20B H 0.399366 0.842224 0.995507 0.047 Uiso 1 1 calc R U . . .
H20C H 0.465749 0.794766 0.945760 0.047 Uiso 1 1 calc R U . . .
C21 C 0.72446(16) 0.92008(14) 0.91131(9) 0.0222(4) Uani 1 1 d . . . . .
C22 C 0.80933(17) 0.92038(15) 0.96104(10) 0.0267(4) Uani 1 1 d . . . . .
C23 C 0.85605(18) 1.00346(16) 0.98435(11) 0.0330(5) Uani 1 1 d . . . . .
H23 H 0.912334 1.005762 1.018928 0.040 Uiso 1 1 calc R U . . .
C24 C 0.8231(2) 1.08173(16) 0.95884(12) 0.0364(5) Uani 1 1 d . . . . .
H24 H 0.857896 1.136992 0.975105 0.044 Uiso 1 1 calc R U . . .
C25 C 0.7395(2) 1.08050(15) 0.90951(11) 0.0343(5) Uani 1 1 d . . . . .
H25 H 0.716799 1.134711 0.891726 0.041 Uiso 1 1 calc R U . . .
C26 C 0.68918(18) 0.99997(15) 0.88628(10) 0.0274(5) Uani 1 1 d . . . . .
H26 H 0.630362 0.998900 0.853158 0.033 Uiso 1 1 calc R U . . .
C27 C 0.8499(2) 0.83613(17) 0.98858(11) 0.0381(6) Uani 1 1 d . . . . .
H27A H 0.792675 0.807234 1.008178 0.057 Uiso 1 1 calc R U . . .
H27B H 0.913515 0.850304 1.020030 0.057 Uiso 1 1 calc R U . . .
H27C H 0.870169 0.795596 0.955578 0.057 Uiso 1 1 calc R U . . .
C28 C 0.93885(16) 0.91313(14) 0.81515(9) 0.0216(4) Uani 1 1 d . . . . .
C29 C 1.04968(17) 0.90199(16) 0.83541(10) 0.0292(5) Uani 1 1 d . . . . .
C30 C 1.11688(18) 0.97835(17) 0.84571(11) 0.0366(5) Uani 1 1 d . . . . .
H30 H 1.192231 0.972401 0.858977 0.044 Uiso 1 1 calc R U . . .
C31 C 1.0779(2) 1.06247(17) 0.83732(11) 0.0368(5) Uani 1 1 d . . . . .
H31 H 1.125762 1.113619 0.845302 0.044 Uiso 1 1 calc R U . . .
C32 C 0.9690(2) 1.07231(16) 0.81728(11) 0.0353(5) Uani 1 1 d . . . . .
H32 H 0.941703 1.130306 0.811579 0.042 Uiso 1 1 calc R U . . .
C33 C 0.89925(17) 0.99728(15) 0.80544(10) 0.0277(5) Uani 1 1 d . . . . .
H33 H 0.824522 1.003804 0.790700 0.033 Uiso 1 1 calc R U . . .
C34 C 1.0945(2) 0.81088(18) 0.84625(16) 0.0510(7) Uani 1 1 d . . . . .
H34A H 1.173565 0.816584 0.857235 0.076 Uiso 1 1 calc R U . . .
H34B H 1.076178 0.772214 0.808153 0.076 Uiso 1 1 calc R U . . .
H34C H 1.062840 0.784572 0.880409 0.076 Uiso 1 1 calc R U . . .
C35 C 0.81984(16) 0.77769(14) 0.61461(9) 0.0230(4) Uani 1 1 d . . . . .
C36 C 0.84401(17) 0.78827(15) 0.55440(10) 0.0274(5) Uani 1 1 d . . . . .
C37 C 0.8427(2) 0.71180(16) 0.51492(11) 0.0340(5) Uani 1 1 d . . . . .
H37 H 0.857132 0.717570 0.473390 0.041 Uiso 1 1 calc R U . . .
C38 C 0.8209(2) 0.62764(16) 0.53480(11) 0.0379(6) Uani 1 1 d . . . . .
H38 H 0.820309 0.576508 0.506982 0.046 Uiso 1 1 calc R U . . .
C39 C 0.8000(2) 0.61798(16) 0.59465(11) 0.0365(5) Uani 1 1 d . . . . .
H39 H 0.785827 0.560156 0.608462 0.044 Uiso 1 1 calc R U . . .
C40 C 0.79974(18) 0.69293(15) 0.63497(10) 0.0296(5) Uani 1 1 d . . . . .
H40 H 0.785812 0.686349 0.676516 0.035 Uiso 1 1 calc R U . . .
C41 C 0.8695(2) 0.87854(16) 0.53224(11) 0.0367(5) Uani 1 1 d . . . . .
H41A H 0.809548 0.918011 0.537097 0.055 Uiso 1 1 calc R U . . .
H41B H 0.879223 0.872728 0.488150 0.055 Uiso 1 1 calc R U . . .
H41C H 0.936375 0.903983 0.556950 0.055 Uiso 1 1 calc R U . . .
C42 C 0.51340(17) 0.78254(16) 0.55254(10) 0.0281(5) Uani 1 1 d . . . . .
C43 C 0.44281(19) 0.79836(18) 0.49788(11) 0.0369(6) Uani 1 1 d . . . . .
C44 C 0.3923(2) 0.7243(2) 0.46298(12) 0.0500(7) Uani 1 1 d . . . . .
H44 H 0.345459 0.733159 0.425418 0.060 Uiso 1 1 calc R U . . .
C45 C 0.4084(2) 0.6390(2) 0.48140(14) 0.0531(8) Uani 1 1 d . . . . .
H45 H 0.372000 0.589799 0.456903 0.064 Uiso 1 1 calc R U . . .
C46 C 0.4771(2) 0.62394(19) 0.53530(14) 0.0485(7) Uani 1 1 d . . . . .
H46 H 0.487697 0.564754 0.548152 0.058 Uiso 1 1 calc R U . . .
C47 C 0.53088(19) 0.69659(16) 0.57076(12) 0.0365(5) Uani 1 1 d . . . . .
H47 H 0.579524 0.686836 0.607458 0.044 Uiso 1 1 calc R U . . .
C48 C 0.4214(2) 0.8908(2) 0.47808(12) 0.0485(7) Uani 1 1 d . . . . .
H48A H 0.487561 0.917734 0.466041 0.073 Uiso 1 1 calc R U . . .
H48B H 0.399265 0.926885 0.512756 0.073 Uiso 1 1 calc R U . . .
H48C H 0.363315 0.888432 0.442422 0.073 Uiso 1 1 calc R U . . .
S7 S 0.21291(4) 0.68587(4) 0.18285(2) 0.02382(11) Uani 1 1 d . . . . .
S8 S 0.18534(4) 0.62388(3) 0.32753(2) 0.02325(11) Uani 1 1 d . . . . .
S9 S -0.04406(4) 0.63352(3) 0.36876(2) 0.02462(11) Uani 1 1 d . . . . .
S10 S -0.25330(4) 0.64846(3) 0.26886(2) 0.02539(12) Uani 1 1 d . . . . .
S11 S -0.22537(4) 0.68054(3) 0.12664(2) 0.02646(12) Uani 1 1 d . . . . .
S12 S 0.00522(4) 0.67718(4) 0.08422(2) 0.02515(12) Uani 1 1 d . . . . .
C49 C 0.08685(15) 0.66980(13) 0.20972(9) 0.0190(4) Uani 1 1 d . . . . .
C50 C 0.07534(15) 0.65072(13) 0.27135(9) 0.0192(4) Uani 1 1 d . . . . .
C51 C -0.02866(16) 0.65083(13) 0.29021(9) 0.0202(4) Uani 1 1 d . . . . .
C52 C -0.12155(15) 0.65947(13) 0.24629(9) 0.0205(4) Uani 1 1 d . . . . .
C53 C -0.11092(15) 0.66579(13) 0.18301(9) 0.0199(4) Uani 1 1 d . . . . .
C54 C -0.00725(16) 0.67004(13) 0.16448(9) 0.0197(4) Uani 1 1 d . . . . .
C55 C 0.28636(16) 0.76728(13) 0.23600(9) 0.0212(4) Uani 1 1 d . . . . .
C56 C 0.39787(17) 0.77599(14) 0.23196(10) 0.0245(4) Uani 1 1 d . . . . .
C57 C 0.45868(18) 0.84314(15) 0.26938(10) 0.0293(5) Uani 1 1 d . . . . .
H57 H 0.534430 0.849343 0.267901 0.035 Uiso 1 1 calc R U . . .
C58 C 0.41176(19) 0.90101(15) 0.30863(11) 0.0317(5) Uani 1 1 d . . . . .
H58 H 0.454833 0.946731 0.333280 0.038 Uiso 1 1 calc R U . . .
C59 C 0.30166(18) 0.89194(14) 0.31180(10) 0.0291(5) Uani 1 1 d . . . . .
H59 H 0.268895 0.931716 0.338485 0.035 Uiso 1 1 calc R U . . .
C60 C 0.23960(17) 0.82508(14) 0.27616(9) 0.0247(4) Uani 1 1 d . . . . .
H60 H 0.164363 0.818363 0.279013 0.030 Uiso 1 1 calc R U . . .
C61 C 0.45028(18) 0.71763(16) 0.18721(11) 0.0340(5) Uani 1 1 d . . . . .
H61A H 0.426619 0.734399 0.144441 0.051 Uiso 1 1 calc R U . . .
H61B H 0.429011 0.654871 0.191188 0.051 Uiso 1 1 calc R U . . .
H61C H 0.529396 0.725554 0.196819 0.051 Uiso 1 1 calc R U . . .
C62 C 0.25886(16) 0.54702(14) 0.28612(9) 0.0230(4) Uani 1 1 d . . . . .
C63 C 0.21063(17) 0.46952(14) 0.25339(9) 0.0246(4) Uani 1 1 d . . . . .
C64 C 0.2783(2) 0.41299(15) 0.22498(11) 0.0330(5) Uani 1 1 d . . . . .
H64 H 0.247202 0.361483 0.200903 0.040 Uiso 1 1 calc R U . . .
C65 C 0.3887(2) 0.42929(17) 0.23064(13) 0.0420(6) Uani 1 1 d . . . . .
H65 H 0.432518 0.389074 0.210946 0.050 Uiso 1 1 calc R U . . .
C66 C 0.4358(2) 0.50414(18) 0.26496(14) 0.0434(6) Uani 1 1 d . . . . .
H66 H 0.512177 0.515020 0.269636 0.052 Uiso 1 1 calc R U . . .
C67 C 0.37091(18) 0.56323(16) 0.29251(11) 0.0329(5) Uani 1 1 d . . . . .
H67 H 0.402880 0.615051 0.315869 0.039 Uiso 1 1 calc R U . . .
C68 C 0.09168(18) 0.44562(15) 0.24962(11) 0.0305(5) Uani 1 1 d . . . . .
H68A H 0.049983 0.483053 0.219840 0.046 Uiso 1 1 calc R U . . .
H68B H 0.069179 0.455724 0.290871 0.046 Uiso 1 1 calc R U . . .
H68C H 0.078312 0.382499 0.235692 0.046 Uiso 1 1 calc R U . . .
C69 C 0.03665(17) 0.72428(14) 0.40934(9) 0.0247(4) Uani 1 1 d . . . . .
C70 C 0.09752(18) 0.71027(16) 0.46713(10) 0.0319(5) Uani 1 1 d . . . . .
C71 C 0.1493(2) 0.78580(19) 0.50069(11) 0.0426(6) Uani 1 1 d . . . . .
H71 H 0.190530 0.778807 0.540369 0.051 Uiso 1 1 calc R U . . .
C72 C 0.1421(2) 0.86957(19) 0.47784(13) 0.0461(7) Uani 1 1 d . . . . .
H72 H 0.177326 0.919519 0.502018 0.055 Uiso 1 1 calc R U . . .
C73 C 0.0842(2) 0.88166(17) 0.42000(12) 0.0403(6) Uani 1 1 d . . . . .
H73 H 0.081429 0.939319 0.403600 0.048 Uiso 1 1 calc R U . . .
C74 C 0.03026(19) 0.80922(15) 0.38618(11) 0.0304(5) Uani 1 1 d . . . . .
H74 H -0.011492 0.817376 0.346826 0.037 Uiso 1 1 calc R U . . .
C75 C 0.1081(2) 0.61974(18) 0.49273(12) 0.0429(6) Uani 1 1 d . . . . .
H75A H 0.039895 0.601408 0.507033 0.064 Uiso 1 1 calc R U . . .
H75B H 0.167099 0.621783 0.527887 0.064 Uiso 1 1 calc R U . . .
H75C H 0.124176 0.576611 0.460084 0.064 Uiso 1 1 calc R U . . .
C76 C -0.26240(16) 0.75109(14) 0.31205(10) 0.0245(4) Uani 1 1 d . . . . .
C77 C -0.31312(17) 0.75058(16) 0.36561(10) 0.0308(5) Uani 1 1 d . . . . .
C78 C -0.3244(2) 0.83300(19) 0.39656(12) 0.0431(6) Uani 1 1 d . . . . .
H78 H -0.357490 0.834403 0.433480 0.052 Uiso 1 1 calc R U . . .
C79 C -0.2894(2) 0.91162(18) 0.37557(14) 0.0495(7) Uani 1 1 d . . . . .
H79 H -0.298543 0.966549 0.397748 0.059 Uiso 1 1 calc R U . . .
C80 C -0.2406(2) 0.91147(17) 0.32206(14) 0.0453(7) Uani 1 1 d . . . . .
H80 H -0.216280 0.966170 0.307337 0.054 Uiso 1 1 calc R U . . .
C81 C -0.22726(19) 0.83109(15) 0.29006(12) 0.0343(5) Uani 1 1 d . . . . .
H81 H -0.194185 0.830555 0.253132 0.041 Uiso 1 1 calc R U . . .
C82 C -0.3541(2) 0.66514(19) 0.38903(12) 0.0427(6) Uani 1 1 d . . . . .
H82A H -0.414603 0.639233 0.359022 0.064 Uiso 1 1 calc R U . . .
H82B H -0.378988 0.677608 0.429404 0.064 Uiso 1 1 calc R U . . .
H82C H -0.295417 0.622798 0.393953 0.064 Uiso 1 1 calc R U . . .
C83 C -0.29983(16) 0.57715(14) 0.12233(9) 0.0226(4) Uani 1 1 d . . . . .
C84 C -0.40321(16) 0.57471(15) 0.08655(10) 0.0257(4) Uani 1 1 d . . . . .
C85 C -0.46522(19) 0.49576(16) 0.08347(11) 0.0343(5) Uani 1 1 d . . . . .
H85 H -0.536090 0.493007 0.060371 0.041 Uiso 1 1 calc R U . . .
C86 C -0.4270(2) 0.42070(16) 0.11304(11) 0.0372(6) Uani 1 1 d . . . . .
H86 H -0.471411 0.367524 0.110079 0.045 Uiso 1 1 calc R U . . .
C87 C -0.3242(2) 0.42337(15) 0.14679(11) 0.0338(5) Uani 1 1 d . . . . .
H87 H -0.297262 0.371842 0.166665 0.041 Uiso 1 1 calc R U . . .
C88 C -0.26059(18) 0.50175(14) 0.15154(10) 0.0283(5) Uani 1 1 d . . . . .
H88 H -0.189903 0.503916 0.174856 0.034 Uiso 1 1 calc R U . . .
C89 C -0.44305(18) 0.65377(16) 0.05122(11) 0.0326(5) Uani 1 1 d . . . . .
H89A H -0.400843 0.661932 0.016877 0.049 Uiso 1 1 calc R U . . .
H89B H -0.434413 0.707569 0.079371 0.049 Uiso 1 1 calc R U . . .
H89C H -0.519909 0.643399 0.034341 0.049 Uiso 1 1 calc R U . . .
C90 C 0.07610(16) 0.57787(14) 0.06976(9) 0.0225(4) Uani 1 1 d . . . . .
C91 C 0.16220(17) 0.58121(15) 0.03493(10) 0.0272(5) Uani 1 1 d . . . . .
C92 C 0.21350(19) 0.50181(17) 0.02368(11) 0.0351(5) Uani 1 1 d . . . . .
H92 H 0.271999 0.502625 -0.000114 0.042 Uiso 1 1 calc R U . . .
C93 C 0.1818(2) 0.42224(17) 0.04609(12) 0.0387(6) Uani 1 1 d . . . . .
H93 H 0.219480 0.369431 0.038689 0.046 Uiso 1 1 calc R U . . .
C94 C 0.0949(2) 0.41940(16) 0.07939(11) 0.0372(6) Uani 1 1 d . . . . .
H94 H 0.072339 0.364626 0.094746 0.045 Uiso 1 1 calc R U . . .
C95 C 0.04102(19) 0.49711(15) 0.09023(10) 0.0286(5) Uani 1 1 d . . . . .
H95 H -0.020284 0.495032 0.111797 0.034 Uiso 1 1 calc R U . . .
C96 C 0.1997(2) 0.66603(18) 0.00955(12) 0.0411(6) Uani 1 1 d . . . . .
H96A H 0.261672 0.654210 -0.012607 0.062 Uiso 1 1 calc R U . . .
H96B H 0.221703 0.710659 0.043987 0.062 Uiso 1 1 calc R U . . .
H96C H 0.140431 0.688758 -0.019360 0.062 Uiso 1 1 calc R U . . .

loop_
_atom_site_aniso_label
_atom_site_aniso_U_11
_atom_site_aniso_U_22
_atom_site_aniso_U_33
_atom_site_aniso_U_23
_atom_site_aniso_U_13
_atom_site_aniso_U_12
S1 0.0157(2) 0.0256(2) 0.0243(2) 0.00252(19) 0.00070(18) -0.00141(18)
S2 0.0204(2) 0.0246(2) 0.0210(2) -0.00296(19) 0.00789(18) -0.00552(19)
S3 0.0258(3) 0.0276(3) 0.0167(2) 0.00157(19) 0.00270(19) -0.0036(2)
S4 0.0171(2) 0.0255(3) 0.0281(3) 0.0007(2) -0.00045(19) -0.00034(19)
S5 0.0187(2) 0.0321(3) 0.0215(2) -0.0055(2) 0.00774(19) -0.0059(2)
S6 0.0245(3) 0.0330(3) 0.0155(2) 0.00004(19) 0.00203(19) -0.0053(2)
C1 0.0162(9) 0.0178(9) 0.0212(10) -0.0033(7) 0.0032(7) -0.0023(7)
C2 0.0175(9) 0.0178(9) 0.0204(10) -0.0022(7) 0.0055(7) -0.0029(7)
C3 0.0223(10) 0.0190(9) 0.0155(9) -0.0013(7) 0.0032(7) -0.0012(8)
C4 0.0170(9) 0.0189(9) 0.0203(10) -0.0029(7) 0.0014(7) -0.0028(7)
C5 0.0167(9) 0.0204(9) 0.0193(9) -0.0044(7) 0.0061(7) -0.0019(7)
C6 0.0208(10) 0.0201(9) 0.0150(9) -0.0028(7) 0.0029(7) -0.0018(7)
C7 0.0197(10) 0.0269(10) 0.0169(9) -0.0036(8) -0.0001(7) -0.0059(8)
C8 0.0208(10) 0.0314(11) 0.0298(11) -0.0022(9) 0.0022(8) -0.0035(9)
C9 0.0233(11) 0.0405(14) 0.0497(15) -0.0002(11) 0.0055(10) -0.0093(10)
C10 0.0357(13) 0.0321(13) 0.0498(15) 0.0000(11) 0.0030(11) -0.0137(10)
C11 0.0383(13) 0.0260(12) 0.0458(14) -0.0001(10) 0.0023(11) -0.0006(10)
C12 0.0257(11) 0.0303(12) 0.0339(12) -0.0016(9) 0.0026(9) -0.0004(9)
C13 0.0211(11) 0.0380(14) 0.0690(19) 0.0028(12) 0.0099(11) 0.0011(10)
C14 0.0135(9) 0.0254(10) 0.0217(10) -0.0033(8) 0.0039(7) -0.0024(7)
C15 0.0161(9) 0.0309(11) 0.0212(10) 0.0000(8) 0.0041(8) -0.0012(8)
C16 0.0238(11) 0.0370(12) 0.0224(11) -0.0067(9) 0.0053(8) -0.0009(9)
C17 0.0276(11) 0.0296(11) 0.0351(12) -0.0087(9) 0.0082(9) -0.0017(9)
C18 0.0282(11) 0.0244(11) 0.0408(13) 0.0023(9) 0.0099(10) -0.0017(9)
C19 0.0250(11) 0.0292(11) 0.0250(11) 0.0018(9) 0.0089(8) -0.0016(9)
C20 0.0344(12) 0.0376(12) 0.0230(11) 0.0042(9) 0.0099(9) 0.0004(10)
C21 0.0228(10) 0.0276(10) 0.0164(9) -0.0024(8) 0.0053(8) -0.0014(8)
C22 0.0251(11) 0.0350(12) 0.0197(10) -0.0015(9) 0.0033(8) 0.0029(9)
C23 0.0250(11) 0.0435(14) 0.0281(12) -0.0099(10) 0.0006(9) -0.0014(10)
C24 0.0357(13) 0.0323(12) 0.0400(14) -0.0114(10) 0.0075(10) -0.0060(10)
C25 0.0428(14) 0.0260(11) 0.0347(13) -0.0006(9) 0.0079(10) 0.0041(10)
C26 0.0279(11) 0.0327(12) 0.0212(10) -0.0017(9) 0.0032(8) 0.0027(9)
C27 0.0383(13) 0.0421(14) 0.0307(12) 0.0032(10) -0.0076(10) 0.0056(11)
C28 0.0183(10) 0.0303(11) 0.0157(9) -0.0023(8) 0.0025(7) -0.0032(8)
C29 0.0210(10) 0.0392(12) 0.0266(11) 0.0016(9) 0.0011(8) -0.0007(9)
C30 0.0195(11) 0.0494(15) 0.0380(13) 0.0005(11) -0.0034(9) -0.0084(10)
C31 0.0346(13) 0.0413(14) 0.0316(12) -0.0002(10) -0.0008(10) -0.0167(11)
C32 0.0379(13) 0.0310(12) 0.0347(13) 0.0005(10) -0.0008(10) -0.0057(10)
C33 0.0221(10) 0.0317(11) 0.0275(11) -0.0024(9) -0.0004(8) -0.0034(9)
C34 0.0249(13) 0.0448(15) 0.079(2) 0.0059(14) -0.0085(13) 0.0036(11)
C35 0.0189(10) 0.0305(11) 0.0200(10) -0.0025(8) 0.0051(8) 0.0022(8)
C36 0.0255(11) 0.0341(12) 0.0240(11) 0.0008(9) 0.0086(8) 0.0023(9)
C37 0.0394(13) 0.0424(13) 0.0228(11) -0.0043(10) 0.0139(10) 0.0077(11)
C38 0.0489(15) 0.0324(12) 0.0332(13) -0.0072(10) 0.0094(11) 0.0112(11)
C39 0.0458(14) 0.0284(12) 0.0360(13) 0.0020(10) 0.0079(11) 0.0060(10)
C40 0.0333(12) 0.0333(12) 0.0235(11) 0.0010(9) 0.0082(9) 0.0049(9)
C41 0.0438(14) 0.0411(14) 0.0280(12) 0.0017(10) 0.0164(10) -0.0050(11)
C42 0.0216(10) 0.0412(13) 0.0208(10) -0.0101(9) 0.0061(8) -0.0042(9)
C43 0.0271(12) 0.0601(16) 0.0220(11) -0.0114(11) 0.0033(9) -0.0014(11)
C44 0.0338(14) 0.080(2) 0.0315(14) -0.0248(14) -0.0009(11) -0.0053(14)
C45 0.0399(15) 0.068(2) 0.0473(17) -0.0337(15) 0.0077(13) -0.0157(14)
C46 0.0473(16) 0.0427(15) 0.0557(17) -0.0199(13) 0.0175(13) -0.0070(12)
C47 0.0322(12) 0.0404(14) 0.0351(13) -0.0117(11) 0.0046(10) -0.0031(10)
C48 0.0429(15) 0.0690(19) 0.0300(13) 0.0025(13) -0.0082(11) 0.0060(13)
S7 0.0188(2) 0.0349(3) 0.0179(2) -0.0048(2) 0.00631(18) -0.0031(2)
S8 0.0211(2) 0.0317(3) 0.0160(2) -0.00219(19) 0.00015(18) 0.0028(2)
S9 0.0272(3) 0.0294(3) 0.0180(2) -0.00145(19) 0.00809(19) -0.0044(2)
S10 0.0181(2) 0.0275(3) 0.0310(3) -0.0054(2) 0.0083(2) -0.00284(19)
S11 0.0202(2) 0.0277(3) 0.0295(3) 0.0052(2) -0.0040(2) -0.0024(2)
S12 0.0295(3) 0.0310(3) 0.0152(2) 0.00111(19) 0.00284(19) 0.0071(2)
C49 0.0180(9) 0.0220(10) 0.0170(9) -0.0035(7) 0.0043(7) 0.0014(7)
C50 0.0175(9) 0.0210(9) 0.0181(9) -0.0031(7) 0.0012(7) -0.0015(7)
C51 0.0232(10) 0.0201(9) 0.0174(9) -0.0042(7) 0.0059(8) -0.0020(8)
C52 0.0174(9) 0.0206(10) 0.0234(10) -0.0029(8) 0.0045(8) -0.0003(8)
C53 0.0175(9) 0.0202(9) 0.0208(10) -0.0013(8) -0.0005(7) -0.0006(7)
C54 0.0220(10) 0.0186(9) 0.0181(9) -0.0035(7) 0.0031(8) -0.0007(8)
C55 0.0208(10) 0.0245(10) 0.0182(9) 0.0024(8) 0.0023(8) -0.0012(8)
C56 0.0219(10) 0.0300(11) 0.0224(10) 0.0035(8) 0.0050(8) 0.0002(8)
C57 0.0235(11) 0.0335(12) 0.0306(12) 0.0032(9) 0.0038(9) -0.0045(9)
C58 0.0338(12) 0.0282(11) 0.0309(12) -0.0020(9) 0.0005(9) -0.0077(9)
C59 0.0337(12) 0.0267(11) 0.0265(11) -0.0024(9) 0.0040(9) 0.0024(9)
C60 0.0220(10) 0.0291(11) 0.0231(10) 0.0004(8) 0.0041(8) 0.0017(8)
C61 0.0241(11) 0.0409(13) 0.0389(13) -0.0028(10) 0.0137(10) -0.0006(10)
C62 0.0207(10) 0.0278(11) 0.0211(10) 0.0033(8) 0.0039(8) 0.0032(8)
C63 0.0280(11) 0.0248(10) 0.0215(10) 0.0032(8) 0.0054(8) 0.0006(8)
C64 0.0419(13) 0.0252(11) 0.0340(12) 0.0005(9) 0.0122(10) 0.0036(10)
C65 0.0387(14) 0.0394(14) 0.0536(16) 0.0064(12) 0.0229(12) 0.0139(11)
C66 0.0218(12) 0.0474(15) 0.0636(18) 0.0066(13) 0.0129(11) 0.0076(11)
C67 0.0213(11) 0.0356(12) 0.0410(13) 0.0006(10) 0.0024(9) 0.0016(9)
C68 0.0291(12) 0.0279(11) 0.0336(12) -0.0003(9) 0.0029(9) -0.0039(9)
C69 0.0244(10) 0.0319(11) 0.0184(10) -0.0075(8) 0.0082(8) -0.0009(9)
C70 0.0310(12) 0.0448(13) 0.0202(11) -0.0049(9) 0.0068(9) 0.0035(10)
C71 0.0393(14) 0.0609(17) 0.0242(12) -0.0141(11) -0.0007(10) -0.0004(12)
C72 0.0460(15) 0.0482(16) 0.0416(15) -0.0220(12) 0.0088(12) -0.0095(12)
C73 0.0485(15) 0.0336(13) 0.0401(14) -0.0078(11) 0.0148(12) -0.0030(11)
C74 0.0336(12) 0.0324(12) 0.0257(11) -0.0037(9) 0.0081(9) -0.0008(9)
C75 0.0465(15) 0.0537(16) 0.0282(13) 0.0038(11) 0.0032(11) 0.0058(12)
C76 0.0184(10) 0.0268(11) 0.0275(11) -0.0026(8) 0.0018(8) 0.0037(8)
C77 0.0227(11) 0.0429(13) 0.0264(11) -0.0046(10) 0.0037(9) 0.0049(9)
C78 0.0395(14) 0.0535(16) 0.0350(14) -0.0145(12) 0.0038(11) 0.0142(12)
C79 0.0577(17) 0.0370(14) 0.0480(16) -0.0167(12) -0.0094(13) 0.0176(13)
C80 0.0503(16) 0.0253(12) 0.0565(17) -0.0004(11) -0.0053(13) 0.0032(11)
C81 0.0332(12) 0.0301(12) 0.0393(13) 0.0033(10) 0.0039(10) 0.0011(10)
C82 0.0359(14) 0.0591(17) 0.0348(14) -0.0004(12) 0.0137(11) -0.0086(12)
C83 0.0210(10) 0.0276(11) 0.0189(10) -0.0044(8) 0.0043(8) -0.0022(8)
C84 0.0198(10) 0.0348(12) 0.0217(10) -0.0085(9) 0.0038(8) -0.0007(9)
C85 0.0261(11) 0.0441(14) 0.0302(12) -0.0101(10) 0.0023(9) -0.0083(10)
C86 0.0414(14) 0.0358(13) 0.0337(13) -0.0087(10) 0.0105(11) -0.0153(11)
C87 0.0454(14) 0.0268(11) 0.0293(12) -0.0016(9) 0.0083(10) -0.0061(10)
C88 0.0300(11) 0.0297(11) 0.0237(11) -0.0023(9) 0.0010(9) -0.0016(9)
C89 0.0249(11) 0.0436(13) 0.0269(11) -0.0044(10) -0.0031(9) 0.0027(10)
C90 0.0245(10) 0.0283(11) 0.0134(9) -0.0050(8) 0.0001(8) 0.0018(8)
C91 0.0267(11) 0.0356(12) 0.0187(10) -0.0042(9) 0.0033(8) -0.0012(9)
C92 0.0280(12) 0.0492(15) 0.0275(12) -0.0105(10) 0.0053(9) 0.0056(10)
C93 0.0426(14) 0.0348(13) 0.0364(13) -0.0111(10) -0.0002(11) 0.0122(11)
C94 0.0504(15) 0.0281(12) 0.0307(12) -0.0043(10) 0.0000(11) -0.0003(11)
C95 0.0339(12) 0.0306(11) 0.0206(10) -0.0037(9) 0.0042(9) -0.0015(9)
C96 0.0457(15) 0.0467(15) 0.0341(13) 0.0026(11) 0.0183(11) -0.0035(12)

loop_
_atom_type_symbol
_atom_type_description
_atom_type_scat_dispersion_real
_atom_type_scat_dispersion_imag
_atom_type_scat_source
C C 0.0137 0.0067 'International Tables Vol C Tables 4.2.6.8 and 6.1.1.4'
H H 0.0000 0.0000 'International Tables Vol C Tables 4.2.6.8 and 6.1.1.4'
S S 0.2925 0.4295 'International Tables Vol C Tables 4.2.6.8 and 6.1.1.4'

loop_
_geom_angle_atom_site_label_1
_geom_angle_atom_site_label_2
_geom_angle_atom_site_label_3
_geom_angle
_geom_angle_site_symmetry_1
_geom_angle_site_symmetry_3
_geom_angle_publ_flag
C7 S1 C1 106.07(9) . . ?
C2 S2 C14 102.51(9) . . ?
C3 S3 C21 101.02(9) . . ?
C28 S4 C4 108.05(9) . . ?
C5 S5 C35 101.96(9) . . ?
C42 S6 C6 104.40(10) . . ?
C2 C1 C6 119.93(17) . . ?
C2 C1 S1 121.08(14) . . ?
C6 C1 S1 118.20(14) . . ?
C3 C2 C1 119.83(17) . . ?
C3 C2 S2 120.34(14) . . ?
C1 C2 S2 119.81(14) . . ?
C2 C3 C4 120.31(17) . . ?
C2 C3 S3 119.07(14) . . ?
C4 C3 S3 120.60(15) . . ?
C5 C4 C3 119.68(17) . . ?
C5 C4 S4 120.62(14) . . ?
C3 C4 S4 118.64(15) . . ?
C4 C5 C6 120.18(17) . . ?
C4 C5 S5 118.71(14) . . ?
C6 C5 S5 121.06(15) . . ?
C1 C6 C5 119.95(17) . . ?
C1 C6 S6 121.51(15) . . ?
C5 C6 S6 118.24(14) . . ?
C12 C7 C8 120.62(19) . . ?
C12 C7 S1 121.85(16) . . ?
C8 C7 S1 117.39(16) . . ?
C9 C8 C7 117.9(2) . . ?
C9 C8 C13 120.1(2) . . ?
C7 C8 C13 121.92(19) . . ?
C10 C9 C8 121.6(2) . . ?
C10 C9 H9 119.2 . . ?
C8 C9 H9 119.2 . . ?
C9 C10 C11 119.9(2) . . ?
C9 C10 H10 120.0 . . ?
C11 C10 H10 120.0 . . ?
C10 C11 C12 119.9(2) . . ?
C10 C11 H11 120.0 . . ?
C12 C11 H11 120.0 . . ?
C11 C12 C7 120.0(2) . . ?
C11 C12 H12 120.0 . . ?
C7 C12 H12 120.0 . . ?
C8 C13 H13A 109.5 . . ?
C8 C13 H13B 109.5 . . ?
H13A C13 H13B 109.5 . . ?
C8 C13 H13C 109.5 . . ?
H13A C13 H13C 109.5 . . ?
H13B C13 H13C 109.5 . . ?
C19 C14 C15 120.77(18) . . ?
C19 C14 S2 119.43(15) . . ?
C15 C14 S2 119.52(16) . . ?
C16 C15 C14 117.59(19) . . ?
C16 C15 C20 120.13(19) . . ?
C14 C15 C20 122.28(19) . . ?
C17 C16 C15 121.6(2) . . ?
C17 C16 H16 119.2 . . ?
C15 C16 H16 119.2 . . ?
C16 C17 C18 120.2(2) . . ?
C16 C17 H17 119.9 . . ?
C18 C17 H17 119.9 . . ?
C17 C18 C19 119.7(2) . . ?
C17 C18 H18 120.2 . . ?
C19 C18 H18 120.2 . . ?
C18 C19 C14 120.2(2) . . ?
C18 C19 H19 119.9 . . ?
C14 C19 H19 119.9 . . ?
C15 C20 H20A 109.5 . . ?
C15 C20 H20B 109.5 . . ?
H20A C20 H20B 109.5 . . ?
C15 C20 H20C 109.5 . . ?
H20A C20 H20C 109.5 . . ?
H20B C20 H20C 109.5 . . ?
C26 C21 C22 120.77(19) . . ?
C26 C21 S3 120.15(16) . . ?
C22 C21 S3 118.94(16) . . ?
C23 C22 C21 117.2(2) . . ?
C23 C22 C27 120.6(2) . . ?
C21 C22 C27 122.2(2) . . ?
C24 C23 C22 122.0(2) . . ?
C24 C23 H23 119.0 . . ?
C22 C23 H23 119.0 . . ?
C23 C24 C25 120.2(2) . . ?
C23 C24 H24 119.9 . . ?
C25 C24 H24 119.9 . . ?
C26 C25 C24 119.6(2) . . ?
C26 C25 H25 120.2 . . ?
C24 C25 H25 120.2 . . ?
C25 C26 C21 120.2(2) . . ?
C25 C26 H26 119.9 . . ?
C21 C26 H26 119.9 . . ?
C22 C27 H27A 109.5 . . ?
C22 C27 H27B 109.5 . . ?
H27A C27 H27B 109.5 . . ?
C22 C27 H27C 109.5 . . ?
H27A C27 H27C 109.5 . . ?
H27B C27 H27C 109.5 . . ?
C33 C28 C29 120.87(19) . . ?
C33 C28 S4 123.89(16) . . ?
C29 C28 S4 115.18(16) . . ?
C30 C29 C28 117.5(2) . . ?
C30 C29 C34 120.8(2) . . ?
C28 C29 C34 121.7(2) . . ?
C31 C30 C29 122.0(2) . . ?
C31 C30 H30 119.0 . . ?
C29 C30 H30 119.0 . . ?
C30 C31 C32 119.8(2) . . ?
C30 C31 H31 120.1 . . ?
C32 C31 H31 120.1 . . ?
C31 C32 C33 119.9(2) . . ?
C31 C32 H32 120.0 . . ?
C33 C32 H32 120.0 . . ?
C28 C33 C32 119.9(2) . . ?
C28 C33 H33 120.1 . . ?
C32 C33 H33 120.1 . . ?
C29 C34 H34A 109.5 . . ?
C29 C34 H34B 109.5 . . ?
H34A C34 H34B 109.5 . . ?
C29 C34 H34C 109.5 . . ?
H34A C34 H34C 109.5 . . ?
H34B C34 H34C 109.5 . . ?
C40 C35 C36 120.67(19) . . ?
C40 C35 S5 120.27(16) . . ?
C36 C35 S5 118.97(16) . . ?
C37 C36 C35 117.8(2) . . ?
C37 C36 C41 120.6(2) . . ?
C35 C36 C41 121.6(2) . . ?
C38 C37 C36 121.5(2) . . ?
C38 C37 H37 119.2 . . ?
C36 C37 H37 119.2 . . ?
C39 C38 C37 120.1(2) . . ?
C39 C38 H38 120.0 . . ?
C37 C38 H38 120.0 . . ?
C38 C39 C40 119.8(2) . . ?
C38 C39 H39 120.1 . . ?
C40 C39 H39 120.1 . . ?
C39 C40 C35 120.1(2) . . ?
C39 C40 H40 120.0 . . ?
C35 C40 H40 120.0 . . ?
C36 C41 H41A 109.5 . . ?
C36 C41 H41B 109.5 . . ?
H41A C41 H41B 109.5 . . ?
C36 C41 H41C 109.5 . . ?
H41A C41 H41C 109.5 . . ?
H41B C41 H41C 109.5 . . ?
C47 C42 C43 120.9(2) . . ?
C47 C42 S6 122.50(17) . . ?
C43 C42 S6 116.51(19) . . ?
C44 C43 C42 117.6(3) . . ?
C44 C43 C48 120.8(2) . . ?
C42 C43 C48 121.6(2) . . ?
C45 C44 C43 121.7(3) . . ?
C45 C44 H44 119.2 . . ?
C43 C44 H44 119.2 . . ?
C44 C45 C46 120.5(2) . . ?
C44 C45 H45 119.8 . . ?
C46 C45 H45 119.8 . . ?
C45 C46 C47 119.4(3) . . ?
C45 C46 H46 120.3 . . ?
C47 C46 H46 120.3 . . ?
C42 C47 C46 120.0(2) . . ?
C42 C47 H47 120.0 . . ?
C46 C47 H47 120.0 . . ?
C43 C48 H48A 109.5 . . ?
C43 C48 H48B 109.5 . . ?
H48A C48 H48B 109.5 . . ?
C43 C48 H48C 109.5 . . ?
H48A C48 H48C 109.5 . . ?
H48B C48 H48C 109.5 . . ?
C49 S7 C55 105.49(9) . . ?
C50 S8 C62 103.80(9) . . ?
C51 S9 C69 101.83(9) . . ?
C76 S10 C52 102.06(9) . . ?
C53 S11 C83 104.04(10) . . ?
C54 S12 C90 101.29(9) . . ?
C50 C49 C54 119.02(17) . . ?
C50 C49 S7 124.05(15) . . ?
C54 C49 S7 116.76(14) . . ?
C49 C50 C51 119.49(17) . . ?
C49 C50 S8 123.33(15) . . ?
C51 C50 S8 117.17(15) . . ?
C52 C51 C50 120.44(17) . . ?
C52 C51 S9 119.20(15) . . ?
C50 C51 S9 120.26(15) . . ?
C53 C52 C51 119.67(17) . . ?
C53 C52 S10 119.65(15) . . ?
C51 C52 S10 120.22(15) . . ?
C52 C53 C54 120.00(17) . . ?
C52 C53 S11 121.04(15) . . ?
C54 C53 S11 118.62(15) . . ?
C53 C54 C49 120.14(17) . . ?
C53 C54 S12 119.62(15) . . ?
C49 C54 S12 120.23(14) . . ?
C60 C55 C56 120.17(19) . . ?
C60 C55 S7 124.56(16) . . ?
C56 C55 S7 115.07(15) . . ?
C57 C56 C55 117.86(19) . . ?
C57 C56 C61 120.36(19) . . ?
C55 C56 C61 121.74(19) . . ?
C58 C57 C56 121.8(2) . . ?
C58 C57 H57 119.1 . . ?
C56 C57 H57 119.1 . . ?
C57 C58 C59 119.7(2) . . ?
C57 C58 H58 120.2 . . ?
C59 C58 H58 120.2 . . ?
C60 C59 C58 119.9(2) . . ?
C60 C59 H59 120.0 . . ?
C58 C59 H59 120.0 . . ?
C59 C60 C55 120.6(2) . . ?
C59 C60 H60 119.7 . . ?
C55 C60 H60 119.7 . . ?
C56 C61 H61A 109.5 . . ?
C56 C61 H61B 109.5 . . ?
H61A C61 H61B 109.5 . . ?
C56 C61 H61C 109.5 . . ?
H61A C61 H61C 109.5 . . ?
H61B C61 H61C 109.5 . . ?
C67 C62 C63 120.62(19) . . ?
C67 C62 S8 116.14(17) . . ?
C63 C62 S8 122.98(16) . . ?
C64 C63 C62 117.2(2) . . ?
C64 C63 C68 120.3(2) . . ?
C62 C63 C68 122.48(19) . . ?
C65 C64 C63 122.2(2) . . ?
C65 C64 H64 118.9 . . ?
C63 C64 H64 118.9 . . ?
C64 C65 C66 120.0(2) . . ?
C64 C65 H65 120.0 . . ?
C66 C65 H65 120.0 . . ?
C65 C66 C67 119.5(2) . . ?
C65 C66 H66 120.2 . . ?
C67 C66 H66 120.2 . . ?
C66 C67 C62 120.3(2) . . ?
C66 C67 H67 119.8 . . ?
C62 C67 H67 119.8 . . ?
C63 C68 H68A 109.5 . . ?
C63 C68 H68B 109.5 . . ?
H68A C68 H68B 109.5 . . ?
C63 C68 H68C 109.5 . . ?
H68A C68 H68C 109.5 . . ?
H68B C68 H68C 109.5 . . ?
C74 C69 C70 121.0(2) . . ?
C74 C69 S9 119.75(16) . . ?
C70 C69 S9 118.93(17) . . ?
C69 C70 C71 116.9(2) . . ?
C69 C70 C75 122.4(2) . . ?
C71 C70 C75 120.7(2) . . ?
C72 C71 C70 121.9(2) . . ?
C72 C71 H71 119.1 . . ?
C70 C71 H71 119.1 . . ?
C71 C72 C73 120.4(2) . . ?
C71 C72 H72 119.8 . . ?
C73 C72 H72 119.8 . . ?
C72 C73 C74 119.4(2) . . ?
C72 C73 H73 120.3 . . ?
C74 C73 H73 120.3 . . ?
C73 C74 C69 120.4(2) . . ?
C73 C74 H74 119.8 . . ?
C69 C74 H74 119.8 . . ?
C70 C75 H75A 109.5 . . ?
C70 C75 H75B 109.5 . . ?
H75A C75 H75B 109.5 . . ?
C70 C75 H75C 109.5 . . ?
H75A C75 H75C 109.5 . . ?
H75B C75 H75C 109.5 . . ?
C81 C76 C77 120.9(2) . . ?
C81 C76 S10 120.27(17) . . ?
C77 C76 S10 118.64(17) . . ?
C78 C77 C76 117.2(2) . . ?
C78 C77 C82 121.2(2) . . ?
C76 C77 C82 121.6(2) . . ?
C79 C78 C77 122.2(2) . . ?
C79 C78 H78 118.9 . . ?
C77 C78 H78 118.9 . . ?
C78 C79 C80 120.1(2) . . ?
C78 C79 H79 120.0 . . ?
C80 C79 H79 120.0 . . ?
C79 C80 C81 119.6(3) . . ?
C79 C80 H80 120.2 . . ?
C81 C80 H80 120.2 . . ?
C80 C81 C76 120.0(2) . . ?
C80 C81 H81 120.0 . . ?
C76 C81 H81 120.0 . . ?
C77 C82 H82A 109.5 . . ?
C77 C82 H82B 109.5 . . ?
H82A C82 H82B 109.5 . . ?
C77 C82 H82C 109.5 . . ?
H82A C82 H82C 109.5 . . ?
H82B C82 H82C 109.5 . . ?
C88 C83 C84 120.71(19) . . ?
C88 C83 S11 123.52(16) . . ?
C84 C83 S11 115.76(16) . . ?
C85 C84 C83 117.5(2) . . ?
C85 C84 C89 121.4(2) . . ?
C83 C84 C89 121.03(19) . . ?
C84 C85 C86 122.0(2) . . ?
C84 C85 H85 119.0 . . ?
C86 C85 H85 119.0 . . ?
C87 C86 C85 119.9(2) . . ?
C87 C86 H86 120.1 . . ?
C85 C86 H86 120.1 . . ?
C86 C87 C88 119.6(2) . . ?
C86 C87 H87 120.2 . . ?
C88 C87 H87 120.2 . . ?
C87 C88 C83 120.3(2) . . ?
C87 C88 H88 119.9 . . ?
C83 C88 H88 119.9 . . ?
C84 C89 H89A 109.5 . . ?
C84 C89 H89B 109.5 . . ?
H89A C89 H89B 109.5 . . ?
C84 C89 H89C 109.5 . . ?
H89A C89 H89C 109.5 . . ?
H89B C89 H89C 109.5 . . ?
C95 C90 C91 120.50(19) . . ?
C95 C90 S12 119.62(16) . . ?
C91 C90 S12 119.78(16) . . ?
C92 C91 C90 117.8(2) . . ?
C92 C91 C96 119.8(2) . . ?
C90 C91 C96 122.4(2) . . ?
C93 C92 C91 121.9(2) . . ?
C93 C92 H92 119.1 . . ?
C91 C92 H92 119.1 . . ?
C92 C93 C94 119.8(2) . . ?
C92 C93 H93 120.1 . . ?
C94 C93 H93 120.1 . . ?
C93 C94 C95 119.5(2) . . ?
C93 C94 H94 120.2 . . ?
C95 C94 H94 120.2 . . ?
C94 C95 C90 120.4(2) . . ?
C94 C95 H95 119.8 . . ?
C90 C95 H95 119.8 . . ?
C91 C96 H96A 109.5 . . ?
C91 C96 H96B 109.5 . . ?
H96A C96 H96B 109.5 . . ?
C91 C96 H96C 109.5 . . ?
H96A C96 H96C 109.5 . . ?
H96B C96 H96C 109.5 . . ?

loop_
_geom_bond_atom_site_label_1
_geom_bond_atom_site_label_2
_geom_bond_distance
_geom_bond_site_symmetry_2
_geom_bond_publ_flag
S1 C7 1.778(2) . ?
S1 C1 1.7801(19) . ?
S2 C2 1.7823(19) . ?
S2 C14 1.783(2) . ?
S3 C3 1.7784(19) . ?
S3 C21 1.785(2) . ?
S4 C28 1.770(2) . ?
S4 C4 1.7783(19) . ?
S5 C5 1.7786(19) . ?
S5 C35 1.780(2) . ?
S6 C42 1.774(2) . ?
S6 C6 1.7776(19) . ?
C1 C2 1.406(3) . ?
C1 C6 1.408(3) . ?
C2 C3 1.406(3) . ?
C3 C4 1.411(3) . ?
C4 C5 1.398(3) . ?
C5 C6 1.412(3) . ?
C7 C12 1.391(3) . ?
C7 C8 1.395(3) . ?
C8 C9 1.395(3) . ?
C8 C13 1.505(3) . ?
C9 C10 1.375(4) . ?
C9 H9 0.9500 . ?
C10 C11 1.379(4) . ?
C10 H10 0.9500 . ?
C11 C12 1.387(3) . ?
C11 H11 0.9500 . ?
C12 H12 0.9500 . ?
C13 H13A 0.9800 . ?
C13 H13B 0.9800 . ?
C13 H13C 0.9800 . ?
C14 C19 1.396(3) . ?
C14 C15 1.399(3) . ?
C15 C16 1.400(3) . ?
C15 C20 1.502(3) . ?
C16 C17 1.381(3) . ?
C16 H16 0.9500 . ?
C17 C18 1.382(3) . ?
C17 H17 0.9500 . ?
C18 C19 1.387(3) . ?
C18 H18 0.9500 . ?
C19 H19 0.9500 . ?
C20 H20A 0.9800 . ?
C20 H20B 0.9800 . ?
C20 H20C 0.9800 . ?
C21 C26 1.396(3) . ?
C21 C22 1.399(3) . ?
C22 C23 1.397(3) . ?
C22 C27 1.495(3) . ?
C23 C24 1.371(3) . ?
C23 H23 0.9500 . ?
C24 C25 1.383(3) . ?
C24 H24 0.9500 . ?
C25 C26 1.380(3) . ?
C25 H25 0.9500 . ?
C26 H26 0.9500 . ?
C27 H27A 0.9800 . ?
C27 H27B 0.9800 . ?
C27 H27C 0.9800 . ?
C28 C33 1.382(3) . ?
C28 C29 1.406(3) . ?
C29 C30 1.386(3) . ?
C29 C34 1.507(3) . ?
C30 C31 1.376(4) . ?
C30 H30 0.9500 . ?
C31 C32 1.378(3) . ?
C31 H31 0.9500 . ?
C32 C33 1.390(3) . ?
C32 H32 0.9500 . ?
C33 H33 0.9500 . ?
C34 H34A 0.9800 . ?
C34 H34B 0.9800 . ?
C34 H34C 0.9800 . ?
C35 C40 1.392(3) . ?
C35 C36 1.395(3) . ?
C36 C37 1.393(3) . ?
C36 C41 1.497(3) . ?
C37 C38 1.384(3) . ?
C37 H37 0.9500 . ?
C38 C39 1.372(3) . ?
C38 H38 0.9500 . ?
C39 C40 1.388(3) . ?
C39 H39 0.9500 . ?
C40 H40 0.9500 . ?
C41 H41A 0.9800 . ?
C41 H41B 0.9800 . ?
C41 H41C 0.9800 . ?
C42 C47 1.380(3) . ?
C42 C43 1.407(3) . ?
C43 C44 1.392(4) . ?
C43 C48 1.490(4) . ?
C44 C45 1.370(4) . ?
C44 H44 0.9500 . ?
C45 C46 1.380(4) . ?
C45 H45 0.9500 . ?
C46 C47 1.397(3) . ?
C46 H46 0.9500 . ?
C47 H47 0.9500 . ?
C48 H48A 0.9800 . ?
C48 H48B 0.9800 . ?
C48 H48C 0.9800 . ?
S7 C49 1.7630(19) . ?
S7 C55 1.774(2) . ?
S8 C50 1.770(2) . ?
S8 C62 1.778(2) . ?
S9 C51 1.771(2) . ?
S9 C69 1.783(2) . ?
S10 C76 1.774(2) . ?
S10 C52 1.7817(19) . ?
S11 C53 1.769(2) . ?
S11 C83 1.772(2) . ?
S12 C54 1.776(2) . ?
S12 C90 1.789(2) . ?
C49 C50 1.406(3) . ?
C49 C54 1.418(3) . ?
C50 C51 1.412(3) . ?
C51 C52 1.404(3) . ?
C52 C53 1.404(3) . ?
C53 C54 1.405(3) . ?
C55 C60 1.394(3) . ?
C55 C56 1.406(3) . ?
C56 C57 1.394(3) . ?
C56 C61 1.503(3) . ?
C57 C58 1.383(3) . ?
C57 H57 0.9500 . ?
C58 C59 1.385(3) . ?
C58 H58 0.9500 . ?
C59 C60 1.380(3) . ?
C59 H59 0.9500 . ?
C60 H60 0.9500 . ?
C61 H61A 0.9800 . ?
C61 H61B 0.9800 . ?
C61 H61C 0.9800 . ?
C62 C67 1.395(3) . ?
C62 C63 1.402(3) . ?
C63 C64 1.395(3) . ?
C63 C68 1.503(3) . ?
C64 C65 1.375(4) . ?
C64 H64 0.9500 . ?
C65 C66 1.381(4) . ?
C65 H65 0.9500 . ?
C66 C67 1.385(3) . ?
C66 H66 0.9500 . ?
C67 H67 0.9500 . ?
C68 H68A 0.9800 . ?
C68 H68B 0.9800 . ?
C68 H68C 0.9800 . ?
C69 C74 1.391(3) . ?
C69 C70 1.399(3) . ?
C70 C71 1.402(3) . ?
C70 C75 1.493(4) . ?
C71 C72 1.373(4) . ?
C71 H71 0.9500 . ?
C72 C73 1.379(4) . ?
C72 H72 0.9500 . ?
C73 C74 1.379(3) . ?
C73 H73 0.9500 . ?
C74 H74 0.9500 . ?
C75 H75A 0.9800 . ?
C75 H75B 0.9800 . ?
C75 H75C 0.9800 . ?
C76 C81 1.392(3) . ?
C76 C77 1.398(3) . ?
C77 C78 1.396(3) . ?
C77 C82 1.501(4) . ?
C78 C79 1.364(4) . ?
C78 H78 0.9500 . ?
C79 C80 1.383(4) . ?
C79 H79 0.9500 . ?
C80 C81 1.385(3) . ?
C80 H80 0.9500 . ?
C81 H81 0.9500 . ?
C82 H82A 0.9800 . ?
C82 H82B 0.9800 . ?
C82 H82C 0.9800 . ?
C83 C88 1.390(3) . ?
C83 C84 1.405(3) . ?
C84 C85 1.386(3) . ?
C84 C89 1.502(3) . ?
C85 C86 1.386(4) . ?
C85 H85 0.9500 . ?
C86 C87 1.380(4) . ?
C86 H86 0.9500 . ?
C87 C88 1.387(3) . ?
C87 H87 0.9500 . ?
C88 H88 0.9500 . ?
C89 H89A 0.9800 . ?
C89 H89B 0.9800 . ?
C89 H89C 0.9800 . ?
C90 C95 1.388(3) . ?
C90 C91 1.396(3) . ?
C91 C92 1.394(3) . ?
C91 C96 1.497(3) . ?
C92 C93 1.377(4) . ?
C92 H92 0.9500 . ?
C93 C94 1.383(4) . ?
C93 H93 0.9500 . ?
C94 C95 1.388(3) . ?
C94 H94 0.9500 . ?
C95 H95 0.9500 . ?
C96 H96A 0.9800 . ?
C96 H96B 0.9800 . ?
C96 H96C 0.9800 . ?

loop_
_geom_torsion_atom_site_label_1
_geom_torsion_atom_site_label_2
_geom_torsion_atom_site_label_3
_geom_torsion_atom_site_label_4
_geom_torsion
_geom_torsion_site_symmetry_1
_geom_torsion_site_symmetry_2
_geom_torsion_site_symmetry_3
_geom_torsion_site_symmetry_4
_geom_torsion_publ_flag
C7 S1 C1 C2 -61.97(17) . . . . ?
C7 S1 C1 C6 128.23(15) . . . . ?
C6 C1 C2 C3 -1.1(3) . . . . ?
S1 C1 C2 C3 -170.67(14) . . . . ?
C6 C1 C2 S2 -179.30(14) . . . . ?
S1 C1 C2 S2 11.1(2) . . . . ?
C14 S2 C2 C3 73.15(17) . . . . ?
C14 S2 C2 C1 -108.62(16) . . . . ?
C1 C2 C3 C4 -1.8(3) . . . . ?
S2 C2 C3 C4 176.44(14) . . . . ?
C1 C2 C3 S3 179.99(14) . . . . ?
S2 C2 C3 S3 -1.8(2) . . . . ?
C21 S3 C3 C2 -119.60(16) . . . . ?
C21 S3 C3 C4 62.19(17) . . . . ?
C2 C3 C4 C5 3.9(3) . . . . ?
S3 C3 C4 C5 -177.90(14) . . . . ?
C2 C3 C4 S4 -164.44(15) . . . . ?
S3 C3 C4 S4 13.8(2) . . . . ?
C28 S4 C4 C5 74.92(17) . . . . ?
C28 S4 C4 C3 -116.84(16) . . . . ?
C3 C4 C5 C6 -3.2(3) . . . . ?
S4 C4 C5 C6 164.94(15) . . . . ?
C3 C4 C5 S5 174.40(14) . . . . ?
S4 C4 C5 S5 -17.5(2) . . . . ?
C35 S5 C5 C4 115.23(16) . . . . ?
C35 S5 C5 C6 -67.22(17) . . . . ?
C2 C1 C6 C5 1.8(3) . . . . ?
S1 C1 C6 C5 171.70(14) . . . . ?
C2 C1 C6 S6 -171.84(14) . . . . ?
S1 C1 C6 S6 -1.9(2) . . . . ?
C4 C5 C6 C1 0.3(3) . . . . ?
S5 C5 C6 C1 -177.17(14) . . . . ?
C4 C5 C6 S6 174.17(14) . . . . ?
S5 C5 C6 S6 -3.3(2) . . . . ?
C42 S6 C6 C1 -63.45(18) . . . . ?
C42 S6 C6 C5 122.83(16) . . . . ?
C1 S1 C7 C12 -34.9(2) . . . . ?
C1 S1 C7 C8 149.35(16) . . . . ?
C12 C7 C8 C9 -1.1(3) . . . . ?
S1 C7 C8 C9 174.74(18) . . . . ?
C12 C7 C8 C13 177.3(2) . . . . ?
S1 C7 C8 C13 -6.8(3) . . . . ?
C7 C8 C9 C10 1.2(4) . . . . ?
C13 C8 C9 C10 -177.3(2) . . . . ?
C8 C9 C10 C11 -0.4(4) . . . . ?
C9 C10 C11 C12 -0.6(4) . . . . ?
C10 C11 C12 C7 0.7(4) . . . . ?
C8 C7 C12 C11 0.1(3) . . . . ?
S1 C7 C12 C11 -175.51(18) . . . . ?
C2 S2 C14 C19 53.33(18) . . . . ?
C2 S2 C14 C15 -132.65(16) . . . . ?
C19 C14 C15 C16 -1.0(3) . . . . ?
S2 C14 C15 C16 -174.97(15) . . . . ?
C19 C14 C15 C20 178.27(19) . . . . ?
S2 C14 C15 C20 4.3(3) . . . . ?
C14 C15 C16 C17 0.4(3) . . . . ?
C20 C15 C16 C17 -179.0(2) . . . . ?
C15 C16 C17 C18 0.0(3) . . . . ?
C16 C17 C18 C19 0.2(3) . . . . ?
C17 C18 C19 C14 -0.9(3) . . . . ?
C15 C14 C19 C18 1.3(3) . . . . ?
S2 C14 C19 C18 175.25(16) . . . . ?
C3 S3 C21 C26 43.44(18) . . . . ?
C3 S3 C21 C22 -140.78(16) . . . . ?
C26 C21 C22 C23 0.3(3) . . . . ?
S3 C21 C22 C23 -175.42(16) . . . . ?
C26 C21 C22 C27 -179.4(2) . . . . ?
S3 C21 C22 C27 4.9(3) . . . . ?
C21 C22 C23 C24 -1.9(3) . . . . ?
C27 C22 C23 C24 177.8(2) . . . . ?
C22 C23 C24 C25 1.7(4) . . . . ?
C23 C24 C25 C26 0.2(4) . . . . ?
C24 C25 C26 C21 -1.7(3) . . . . ?
C22 C21 C26 C25 1.5(3) . . . . ?
S3 C21 C26 C25 177.16(17) . . . . ?
C4 S4 C28 C33 12.5(2) . . . . ?
C4 S4 C28 C29 -170.43(15) . . . . ?
C33 C28 C29 C30 0.6(3) . . . . ?
S4 C28 C29 C30 -176.59(17) . . . . ?
C33 C28 C29 C34 -180.0(2) . . . . ?
S4 C28 C29 C34 2.9(3) . . . . ?
C28 C29 C30 C31 0.7(4) . . . . ?
C34 C29 C30 C31 -178.8(2) . . . . ?
C29 C30 C31 C32 -0.9(4) . . . . ?
C30 C31 C32 C33 -0.2(4) . . . . ?
C29 C28 C33 C32 -1.6(3) . . . . ?
S4 C28 C33 C32 175.26(17) . . . . ?
C31 C32 C33 C28 1.5(3) . . . . ?
C5 S5 C35 C40 -43.26(19) . . . . ?
C5 S5 C35 C36 140.33(17) . . . . ?
C40 C35 C36 C37 2.7(3) . . . . ?
S5 C35 C36 C37 179.07(17) . . . . ?
C40 C35 C36 C41 -178.0(2) . . . . ?
S5 C35 C36 C41 -1.6(3) . . . . ?
C35 C36 C37 C38 -1.6(3) . . . . ?
C41 C36 C37 C38 179.1(2) . . . . ?
C36 C37 C38 C39 -0.1(4) . . . . ?
C37 C38 C39 C40 0.7(4) . . . . ?
C38 C39 C40 C35 0.4(4) . . . . ?
C36 C35 C40 C39 -2.2(3) . . . . ?
S5 C35 C40 C39 -178.51(18) . . . . ?
C6 S6 C42 C47 -34.8(2) . . . . ?
C6 S6 C42 C43 149.26(17) . . . . ?
C47 C42 C43 C44 -0.4(3) . . . . ?
S6 C42 C43 C44 175.54(18) . . . . ?
C47 C42 C43 C48 178.9(2) . . . . ?
S6 C42 C43 C48 -5.1(3) . . . . ?
C42 C43 C44 C45 1.3(4) . . . . ?
C48 C43 C44 C45 -178.0(3) . . . . ?
C43 C44 C45 C46 -0.9(4) . . . . ?
C44 C45 C46 C47 -0.5(4) . . . . ?
C43 C42 C47 C46 -0.9(3) . . . . ?
S6 C42 C47 C46 -176.61(19) . . . . ?
C45 C46 C47 C42 1.3(4) . . . . ?
C55 S7 C49 C50 -51.76(19) . . . . ?
C55 S7 C49 C54 132.97(15) . . . . ?
C54 C49 C50 C51 -13.2(3) . . . . ?
S7 C49 C50 C51 171.59(15) . . . . ?
C54 C49 C50 S8 165.47(14) . . . . ?
S7 C49 C50 S8 -9.7(3) . . . . ?
C62 S8 C50 C49 -44.28(19) . . . . ?
C62 S8 C50 C51 134.46(16) . . . . ?
C49 C50 C51 C52 7.4(3) . . . . ?
S8 C50 C51 C52 -171.36(15) . . . . ?
C49 C50 C51 S9 -176.27(15) . . . . ?
S8 C50 C51 S9 4.9(2) . . . . ?
C69 S9 C51 C52 -123.87(16) . . . . ?
C69 S9 C51 C50 59.78(18) . . . . ?
C50 C51 C52 C53 1.6(3) . . . . ?
S9 C51 C52 C53 -174.75(15) . . . . ?
C50 C51 C52 S10 173.75(15) . . . . ?
S9 C51 C52 S10 -2.6(2) . . . . ?
C76 S10 C52 C53 -113.38(17) . . . . ?
C76 S10 C52 C51 74.46(17) . . . . ?
C51 C52 C53 C54 -4.6(3) . . . . ?
S10 C52 C53 C54 -176.86(15) . . . . ?
C51 C52 C53 S11 -177.84(15) . . . . ?
S10 C52 C53 S11 10.0(2) . . . . ?
C83 S11 C53 C52 -69.45(18) . . . . ?
C83 S11 C53 C54 117.27(16) . . . . ?
C52 C53 C54 C49 -1.3(3) . . . . ?
S11 C53 C54 C49 172.07(14) . . . . ?
C52 C53 C54 S12 179.54(15) . . . . ?
S11 C53 C54 S12 -7.1(2) . . . . ?
C50 C49 C54 C53 10.3(3) . . . . ?
S7 C49 C54 C53 -174.23(15) . . . . ?
C50 C49 C54 S12 -170.58(14) . . . . ?
S7 C49 C54 S12 4.9(2) . . . . ?
C90 S12 C54 C53 -119.70(16) . . . . ?
C90 S12 C54 C49 61.13(17) . . . . ?
C49 S7 C55 C60 -18.8(2) . . . . ?
C49 S7 C55 C56 166.34(15) . . . . ?
C60 C55 C56 C57 0.4(3) . . . . ?
S7 C55 C56 C57 175.56(16) . . . . ?
C60 C55 C56 C61 -177.3(2) . . . . ?
S7 C55 C56 C61 -2.2(3) . . . . ?
C55 C56 C57 C58 -1.2(3) . . . . ?
C61 C56 C57 C58 176.5(2) . . . . ?
C56 C57 C58 C59 0.8(3) . . . . ?
C57 C58 C59 C60 0.4(3) . . . . ?
C58 C59 C60 C55 -1.1(3) . . . . ?
C56 C55 C60 C59 0.7(3) . . . . ?
S7 C55 C60 C59 -173.92(16) . . . . ?
C50 S8 C62 C67 132.39(17) . . . . ?
C50 S8 C62 C63 -53.43(19) . . . . ?
C67 C62 C63 C64 -3.5(3) . . . . ?
S8 C62 C63 C64 -177.46(16) . . . . ?
C67 C62 C63 C68 175.0(2) . . . . ?
S8 C62 C63 C68 1.1(3) . . . . ?
C62 C63 C64 C65 2.9(3) . . . . ?
C68 C63 C64 C65 -175.7(2) . . . . ?
C63 C64 C65 C66 -0.5(4) . . . . ?
C64 C65 C66 C67 -1.2(4) . . . . ?
C65 C66 C67 C62 0.5(4) . . . . ?
C63 C62 C67 C66 1.9(3) . . . . ?
S8 C62 C67 C66 176.25(19) . . . . ?
C51 S9 C69 C74 43.34(19) . . . . ?
C51 S9 C69 C70 -142.69(17) . . . . ?
C74 C69 C70 C71 1.3(3) . . . . ?
S9 C69 C70 C71 -172.60(17) . . . . ?
C74 C69 C70 C75 -178.6(2) . . . . ?
S9 C69 C70 C75 7.5(3) . . . . ?
C69 C70 C71 C72 -0.8(4) . . . . ?
C75 C70 C71 C72 179.1(2) . . . . ?
C70 C71 C72 C73 -0.9(4) . . . . ?
C71 C72 C73 C74 2.2(4) . . . . ?
C72 C73 C74 C69 -1.8(4) . . . . ?
C70 C69 C74 C73 0.0(3) . . . . ?
S9 C69 C74 C73 173.84(18) . . . . ?
C52 S10 C76 C81 43.5(2) . . . . ?
C52 S10 C76 C77 -141.52(17) . . . . ?
C81 C76 C77 C78 -1.5(3) . . . . ?
S10 C76 C77 C78 -176.52(17) . . . . ?
C81 C76 C77 C82 178.4(2) . . . . ?
S10 C76 C77 C82 3.4(3) . . . . ?
C76 C77 C78 C79 1.0(4) . . . . ?
C82 C77 C78 C79 -178.9(2) . . . . ?
C77 C78 C79 C80 -0.2(4) . . . . ?
C78 C79 C80 C81 -0.1(4) . . . . ?
C79 C80 C81 C76 -0.4(4) . . . . ?
C77 C76 C81 C80 1.2(3) . . . . ?
S10 C76 C81 C80 176.15(19) . . . . ?
C53 S11 C83 C88 -8.6(2) . . . . ?
C53 S11 C83 C84 171.79(15) . . . . ?
C88 C83 C84 C85 2.2(3) . . . . ?
S11 C83 C84 C85 -178.24(16) . . . . ?
C88 C83 C84 C89 -175.69(19) . . . . ?
S11 C83 C84 C89 3.9(3) . . . . ?
C83 C84 C85 C86 -1.5(3) . . . . ?
C89 C84 C85 C86 176.4(2) . . . . ?
C84 C85 C86 C87 0.0(4) . . . . ?
C85 C86 C87 C88 0.9(3) . . . . ?
C86 C87 C88 C83 -0.2(3) . . . . ?
C84 C83 C88 C87 -1.4(3) . . . . ?
S11 C83 C88 C87 179.09(17) . . . . ?
C54 S12 C90 C95 47.33(18) . . . . ?
C54 S12 C90 C91 -136.35(17) . . . . ?
C95 C90 C91 C92 -2.3(3) . . . . ?
S12 C90 C91 C92 -178.63(16) . . . . ?
C95 C90 C91 C96 177.3(2) . . . . ?
S12 C90 C91 C96 1.0(3) . . . . ?
C90 C91 C92 C93 -0.3(3) . . . . ?
C96 C91 C92 C93 180.0(2) . . . . ?
C91 C92 C93 C94 1.7(4) . . . . ?
C92 C93 C94 C95 -0.4(4) . . . . ?
C93 C94 C95 C90 -2.2(3) . . . . ?
C91 C90 C95 C94 3.7(3) . . . . ?
S12 C90 C95 C94 179.95(17) . . . . ?
